data_1569779
loop_
_publ_author_name
'Richter, Adrian'
'Goddard, Richard'
'Sch&#xf6;nefeld, Roy'
'Imming, Peter'
'Seidel, R&#xfc;diger W'

_publ_section_title
;
 Methyl
 1-[(6-meth-oxy-5-methyl-pyrimidin-4-yl)meth-yl]-1<i>H</i>-benzo[<i>d</i>]imidazole-7-carboxyl-ate:
 a combined X-ray and DFT study.
;
_journal_coeditor_code BT4130
_journal_issue 'Pt 1'
_journal_name_full IUCrData
_journal_page_first x230025
_journal_paper_doi 10.1107/S2414314623000251
_journal_volume 8
_journal_year 2023
_chemical_formula_iupac 'C16 H16 N4 O3'
_chemical_formula_moiety 'C16 H16 N4 O3'
_chemical_formula_sum 'C16 H16 N4 O3'
_chemical_formula_weight 312.331
_chemical_name_systematic
'Methyl 1-[(6-methoxy-5-methylpyrimidin-4-yl)methyl]-1<i>H</i>-benzo[<i>d</i>]imidazole-7-carboxylate'
_space_group_crystal_system monoclinic
_space_group_IT_number 14
_space_group_name_Hall '-P 2yn'
_space_group_name_H-M_alt 'P 1 21/n 1'
_atom_sites_solution_hydrogens difmap
_atom_sites_solution_primary dual
_atom_sites_solution_secondary difmap
_audit_block_code AR365_F15-20_D8-Venture_100_K_GOD-GB-148-01
_audit_creation_method
;
Olex2 1.5
(compiled 2022.04.07 svn.rca3783a0 for OlexSys, GUI svn.r6498)
;
_cell_angle_alpha 90
_cell_angle_beta 96.340(3)
_cell_angle_gamma 90
_cell_formula_units_Z 4
_cell_length_a 9.3758(7)
_cell_length_b 4.7862(3)
_cell_length_c 32.764(2)
_cell_measurement_reflns_used 9856
_cell_measurement_temperature 100(2)
_cell_measurement_theta_max 34.00
_cell_measurement_theta_min 2.21
_cell_volume 1461.27(17)
_computing_cell_refinement
;
SAINT (Bruker, 2004)
;
_computing_data_collection
;
APEX4 (Bruker, 2017)
;
_computing_data_reduction
;
SAINT (Bruker, 2004)
;
_computing_molecular_graphics
;
DIAMOND (Brandenburg, 2018) and Mercury (Macrae <i>et al.</i>,
2020)
;
_computing_publication_material
;
publCIF (Westrip, 2010)
;
_computing_structure_refinement
;
<i>olex2.refine</i> (Bourhis <i>et al.</i>,  2015)
;
_computing_structure_solution
;
<i>SHELXT</i> (Sheldrick, 2015a)
;
_diffrn_ambient_temperature 100(2)
_diffrn_detector_area_resol_mean 7.391
_diffrn_measured_fraction_theta_full 0.9932
_diffrn_measured_fraction_theta_max 0.9653
_diffrn_measurement_device_type 'Bruker AXS D8 VENTURE'
_diffrn_measurement_method '\f- and \w-scans'
_diffrn_radiation_monochromator 'Incoatec multilayer optics'
_diffrn_radiation_source 'I\mS DIAMOND'
_diffrn_radiation_type Mo-K\a
_diffrn_radiation_wavelength 0.71073
_diffrn_reflns_av_R_equivalents 0.0467
_diffrn_reflns_av_unetI/netI 0.0221
_diffrn_reflns_limit_h_max 15
_diffrn_reflns_limit_h_min -15
_diffrn_reflns_limit_k_max 7
_diffrn_reflns_limit_k_min -7
_diffrn_reflns_limit_l_max 52
_diffrn_reflns_limit_l_min -53
_diffrn_reflns_number 125687
_diffrn_reflns_theta_full 25.2417
_diffrn_reflns_theta_max 35.36
_diffrn_reflns_theta_min 2.21
_diffrn_source_current 1.4
_diffrn_source_power 0.07
_diffrn_source_voltage 50.0
_exptl_absorpt_coefficient_mu 0.101
_exptl_absorpt_correction_T_max 0.99785
_exptl_absorpt_correction_T_min 0.98642
_exptl_absorpt_correction_type gaussian
_exptl_absorpt_process_details
;
(SADABS; Krause <i>et al.</i>,  2015)
;
_exptl_crystal_density_diffrn 1.420
_exptl_crystal_description needle
_exptl_crystal_F_000 656.464
_exptl_crystal_size_max 0.191
_exptl_crystal_size_mid 0.095
_exptl_crystal_size_min 0.024
_refine_diff_density_max 0.4087
_refine_diff_density_min -0.4043
_refine_ls_goodness_of_fit_ref 1.0740
_refine_ls_hydrogen_treatment mixed
_refine_ls_matrix_type full
_refine_ls_number_constraints 8
_refine_ls_number_parameters 289
_refine_ls_number_reflns 6375
_refine_ls_number_restraints 20
_refine_ls_restrained_S_all 1.0722
_refine_ls_R_factor_all 0.0478
_refine_ls_R_factor_gt 0.0387
_refine_ls_shift/su_max 0.0008
_refine_ls_shift/su_mean 0.0000
_refine_ls_structure_factor_coef Fsqd
_refine_ls_weighting_details 'w=1/[\s^2^(Fo^2^)+(0.0015P)^2^+0.4692P] where P=(Fo^2^+2Fc^2^)/3'
_refine_ls_weighting_scheme calc
_refine_ls_wR_factor_gt 0.0582
_refine_ls_wR_factor_ref 0.0607
_reflns_number_gt 5698
_reflns_number_total 6375
_reflns_threshold_expression I>=2u(I)
_cod_data_source_file bt4130.cif
_cod_data_source_block I
_cod_original_cell_volume 1461.28(18)
_cod_original_sg_symbol_H-M 'P 21/n'
_cod_database_code 1569779

loop_
_space_group_symop_id
_space_group_symop_operation_xyz
1 x,y,z
2 -x+1/2,y+1/2,-z+1/2
3 -x,-y,-z
4 x-1/2,-y-1/2,z-1/2

loop_
_atom_site_type_symbol
_atom_site_label
_atom_site_fract_x
_atom_site_fract_y
_atom_site_fract_z
_atom_site_U_iso_or_equiv
_atom_site_adp_type
_atom_site_occupancy
_atom_site_disorder_group
C C2 0.41793(7) 0.30578(14) 0.347562(19) 0.01418(11) Uani 1.000000 .
H H2 0.3810(9) 0.143(2) 0.3663(3) 0.030(2) Uiso 1.000000 .
C C3A 0.43336(6) 0.62087(13) 0.302844(18) 0.01290(10) Uani 1.000000 .
C C4 0.40396(7) 0.80361(15) 0.269895(19) 0.01730(12) Uani 1.000000 .
H H4 0.2991(10) 0.811(2) 0.2534(3) 0.036(3) Uiso 1.000000 .
C C5 0.51499(8) 0.96871(15) 0.25906(2) 0.01903(12) Uani 1.000000 .
H H5 0.4962(10) 1.114(2) 0.2346(3) 0.041(3) Uiso 1.000000 .
C C6 0.65157(7) 0.95258(14) 0.280843(19) 0.01600(11) Uani 1.000000 .
H H6 0.7336(10) 1.083(2) 0.2723(3) 0.038(3) Uiso 1.000000 .
C C7 0.68523(6) 0.77003(13) 0.313947(17) 0.01144(10) Uani 1.000000 .
C C7A 0.57230(6) 0.59893(12) 0.324773(17) 0.00994(9) Uani 1.000000 .
C C8 0.83210(7) 0.77743(14) 0.336015(19) 0.01473(11) Uani 1.000000 .
C C9 1.06327(8) 0.9716(2) 0.33753(3) 0.02662(16) Uani 1.000000 .
H H9a 1.1186(11) 0.774(2) 0.3367(3) 0.046(3) Uiso 1.000000 .
H H9b 1.1135(12) 1.129(3) 0.3209(3) 0.057(3) Uiso 1.000000 .
H H9c 1.0648(12) 1.029(3) 0.3683(4) 0.054(3) Uiso 1.000000 .
C C10 0.65713(7) 0.27497(13) 0.385944(18) 0.01206(10) Uani 1.000000 .
H H10a 0.7645(9) 0.270(2) 0.3765(3) 0.024(2) Uiso 1.000000 .
H H10b 0.6245(10) 0.064(2) 0.3908(3) 0.031(2) Uiso 1.000000 .
C C11 0.65753(6) 0.43198(12) 0.426058(17) 0.01067(10) Uani 1.000000 .
C C12 0.75223(6) 0.35346(13) 0.459654(18) 0.01303(10) Uani 1.000000 .
C C13 0.73550(7) 0.49763(15) 0.496289(18) 0.01579(12) Uani 1.000000 .
C C14 0.55770(7) 0.76028(14) 0.464026(19) 0.01531(11) Uani 1.000000 .
H H14 0.4812(10) 0.925(2) 0.4657(3) 0.034(2) Uiso 1.000000 .
C C15 0.80160(9) 0.5572(3) 0.56782(2) 0.0335(2) Uani 1.000000 .
H H15a 0.8874(11) 0.483(2) 0.5890(3) 0.048(3) Uiso 1.000000 .
H H15b 0.8061(12) 0.782(3) 0.5644(3) 0.053(3) Uiso 1.000000 .
H H15c 0.7008(12) 0.496(3) 0.5774(3) 0.053(3) Uiso 1.000000 .
C C16 0.86532(7) 0.13435(16) 0.45806(2) 0.02042(13) Uani 1.000000 .
H H16a 0.8658(17) -0.003(3) 0.4854(4) 0.03063(19) Uiso 0.646(12) 1
H H16b 0.8514(16) 0.001(3) 0.4320(4) 0.03063(19) Uiso 0.646(12) 1
H H16c 0.9698(13) 0.230(3) 0.4614(5) 0.03063(19) Uiso 0.646(12) 1
H H16d 0.932(3) 0.191(5) 0.4335(7) 0.03063(19) Uiso 0.354(12) 2
H H16e 0.815(2) -0.059(4) 0.4467(8) 0.03063(19) Uiso 0.354(12) 2
H H16f 0.934(3) 0.101(6) 0.4846(6) 0.03063(19) Uiso 0.354(12) 2
N N1 0.55809(5) 0.38936(11) 0.353175(15) 0.01077(9) Uani 1.000000 .
N N3 0.33883(6) 0.43622(13) 0.318270(17) 0.01624(10) Uani 1.000000 .
N N4 0.56045(6) 0.63817(11) 0.427757(15) 0.01239(9) Uani 1.000000 .
N N5 0.63968(6) 0.69880(13) 0.498873(16) 0.01738(11) Uani 1.000000 .
O O1 0.91869(5) 0.94660(12) 0.318121(17) 0.02457(11) Uani 1.000000 .
O O2 0.8667(4) 0.6788(12) 0.36899(8) 0.0202(7) Uani 0.63(4) 1
O O2' 0.8822(11) 0.606(5) 0.3628(6) 0.040(3) Uani 0.37(4) 2
O O3 0.82283(5) 0.42339(13) 0.529660(14) 0.02307(11) Uani 1.000000 .

loop_
_atom_site_aniso_label
_atom_site_aniso_U_11
_atom_site_aniso_U_22
_atom_site_aniso_U_33
_atom_site_aniso_U_12
_atom_site_aniso_U_13
_atom_site_aniso_U_23
C2 0.0136(2) 0.0155(3) 0.0133(2) -0.0044(2) 0.00101(19) 0.0002(2)
C3A 0.0127(2) 0.0141(2) 0.0112(2) 0.0007(2) -0.00191(18) -0.0002(2)
C4 0.0193(3) 0.0185(3) 0.0128(3) 0.0042(2) -0.0039(2) 0.0019(2)
C5 0.0263(3) 0.0176(3) 0.0127(3) 0.0036(3) 0.0002(2) 0.0053(2)
C6 0.0215(3) 0.0139(3) 0.0131(2) -0.0006(2) 0.0042(2) 0.0028(2)
C7 0.0132(2) 0.0112(2) 0.0101(2) -0.0013(2) 0.00209(18) -0.00018(19)
C7A 0.0108(2) 0.0104(2) 0.0083(2) -0.00019(19) -0.00006(17) -0.00010(18)
C8 0.0137(2) 0.0185(3) 0.0121(2) -0.0046(2) 0.00212(19) -0.0016(2)
C9 0.0180(3) 0.0330(4) 0.0292(4) -0.0117(3) 0.0044(3) -0.0039(3)
C10 0.0158(2) 0.0102(2) 0.0099(2) 0.0013(2) -0.00020(19) 0.00046(19)
C11 0.0137(2) 0.0097(2) 0.0083(2) -0.00153(19) -0.00023(18) 0.00081(18)
C12 0.0137(2) 0.0140(3) 0.0106(2) -0.0028(2) -0.00208(19) 0.0020(2)
C13 0.0158(3) 0.0217(3) 0.0094(2) -0.0077(2) -0.00081(19) 0.0008(2)
C14 0.0178(3) 0.0158(3) 0.0128(2) -0.0021(2) 0.0038(2) -0.0032(2)
C15 0.0198(3) 0.0690(7) 0.0109(3) -0.0133(4) -0.0013(2) -0.0033(4)
C16 0.0153(3) 0.0203(3) 0.0242(3) 0.0007(2) -0.0044(2) 0.0051(3)
N1 0.0120(2) 0.0113(2) 0.00872(19) -0.00109(17) 0.00008(15) 0.00024(17)
N3 0.0110(2) 0.0203(3) 0.0166(2) -0.0027(2) -0.00210(18) -0.0011(2)
N4 0.0158(2) 0.0115(2) 0.0099(2) 0.00026(18) 0.00143(17) -0.00015(17)
N5 0.0189(2) 0.0234(3) 0.0101(2) -0.0071(2) 0.00264(18) -0.0043(2)
O1 0.0175(2) 0.0267(3) 0.0297(3) -0.0083(2) 0.00328(19) 0.0061(2)
O2 0.0140(6) 0.0305(12) 0.0153(9) -0.0053(6) -0.0022(4) 0.0069(6)
O2' 0.0159(15) 0.054(5) 0.047(3) -0.014(2) -0.0119(19) 0.030(4)
O3 0.0194(2) 0.0376(3) 0.01085(19) -0.0088(2) -0.00411(16) 0.0020(2)

loop_
_atom_type_symbol
_atom_type_scat_dispersion_source
_atom_type_scat_dispersion_real
_atom_type_scat_dispersion_imag
_atom_type_scat_source
C 'Henke, Gullikson and Davis, At. Data and Nucl. Data Tables, 1993, 54, 2' 0.00347 0.00161 'NoSpherA2: Chem.Sci. 2021, DOI:10.1039/D0SC05526C'
H 'Henke, Gullikson and Davis, At. Data and Nucl. Data Tables, 1993, 54, 2' 0.00000 0.00000 'NoSpherA2: Chem.Sci. 2021, DOI:10.1039/D0SC05526C'
N 'Henke, Gullikson and Davis, At. Data and Nucl. Data Tables, 1993, 54, 2' 0.00653 0.00323 'NoSpherA2: Chem.Sci. 2021, DOI:10.1039/D0SC05526C'
O 'Henke, Gullikson and Davis, At. Data and Nucl. Data Tables, 1993, 54, 2' 0.01158 0.00611 'NoSpherA2: Chem.Sci. 2021, DOI:10.1039/D0SC05526C'

loop_
_exptl_crystal_face_index_h
_exptl_crystal_face_index_k
_exptl_crystal_face_index_l
_exptl_crystal_face_perp_dist
-1.00 0.00 -1.00 0.0590
-1.00 0.00 2.00 0.0600
0.00 -1.00 1.00 0.0120
0.00 1.00 -1.00 0.0100
0.00 0.00 -1.00 0.0100
0.00 0.00 1.00 0.0400
1.00 0.00 1.00 0.1000
1.00 0.00 -2.00 0.0800

loop_
_geom_angle_atom_site_label_1
_geom_angle_atom_site_label_2
_geom_angle_atom_site_label_3
_geom_angle_site_symmetry_1
_geom_angle_site_symmetry_3
_geom_angle
_geom_angle_publ_flag
N1 C2 H2 . . 120.2(5) ?
N3 C2 H2 . . 125.1(5) ?
N3 C2 N1 . . 114.76(6) ?
C7A C3A C4 . . 122.03(6) ?
N3 C3A C4 . . 127.10(6) ?
N3 C3A C7A . . 110.86(5) ?
H4 C4 C3A . . 120.3(5) ?
C5 C4 C3A . . 117.85(6) ?
C5 C4 H4 . . 121.9(5) ?
H5 C5 C4 . . 120.1(5) ?
C6 C5 C4 . . 120.68(6) ?
C6 C5 H5 . . 119.2(5) ?
H6 C6 C5 . . 119.1(5) ?
C7 C6 C5 . . 123.02(6) ?
C7 C6 H6 . . 117.9(5) ?
C7A C7 C6 . . 116.38(5) ?
C8 C7 C6 . . 118.68(6) ?
C8 C7 C7A . . 124.88(5) ?
C7 C7A C3A . . 120.03(5) ?
N1 C7A C3A . . 104.04(5) ?
N1 C7A C7 . . 135.91(5) ?
O1 C8 C7 . . 112.29(6) ?
O2 C8 C7 . . 125.30(16) ?
O2 C8 O1 . . 121.60(15) ?
O2' C8 C7 . . 125.5(3) ?
O2' C8 O1 . . 120.6(3) ?
H9b C9 H9a . . 111.2(8) ?
H9c C9 H9a . . 107.4(9) ?
H9c C9 H9b . . 110.5(9) ?
O1 C9 H9a . . 110.4(6) ?
O1 C9 H9b . . 106.2(6) ?
O1 C9 H9c . . 111.2(6) ?
H10b C10 H10a . . 108.2(7) ?
C11 C10 H10a . . 110.1(5) ?
C11 C10 H10b . . 108.1(5) ?
N1 C10 H10a . . 109.6(5) ?
N1 C10 H10b . . 107.3(5) ?
N1 C10 C11 . . 113.34(5) ?
C12 C11 C10 . . 119.63(5) ?
N4 C11 C10 . . 117.55(5) ?
N4 C11 C12 . . 122.78(5) ?
C13 C12 C11 . . 114.94(6) ?
C16 C12 C11 . . 123.78(6) ?
C16 C12 C13 . . 121.28(6) ?
N5 C13 C12 . . 123.39(6) ?
O3 C13 C12 . . 116.75(6) ?
O3 C13 N5 . . 119.86(6) ?
N4 C14 H14 . . 116.8(5) ?
N5 C14 H14 . . 116.2(5) ?
N5 C14 N4 . . 126.99(6) ?
H15b C15 H15a . . 111.3(9) ?
H15c C15 H15a . . 110.2(8) ?
H15c C15 H15b . . 110.5(9) ?
O3 C15 H15a . . 104.5(6) ?
O3 C15 H15b . . 109.9(6) ?
O3 C15 H15c . . 110.2(6) ?
H16a C16 C12 . . 109.1(8) ?
H16b C16 C12 . . 115.1(8) ?
H16b C16 H16a . . 106.4(10) ?
H16c C16 C12 . . 109.8(8) ?
H16c C16 H16a . . 104.3(10) ?
H16c C16 H16b . . 111.6(10) ?
H16d C16 C12 . . 108.1(13) ?
H16d C16 H16a . . 141.4(15) ?
H16d C16 H16b . . 65.9(14) ?
H16d C16 H16c . . 52.4(13) ?
H16e C16 C12 . . 109.2(13) ?
H16e C16 H16a . . 74.6(14) ?
H16e C16 H16c . . 138.8(16) ?
H16e C16 H16d . . 102.6(15) ?
H16f C16 C12 . . 117.2(13) ?
H16f C16 H16b . . 126.2(16) ?
H16f C16 H16c . . 60.3(14) ?
H16f C16 H16d . . 107.5(15) ?
H16f C16 H16e . . 111.2(17) ?
C7A N1 C2 . . 106.50(5) ?
C10 N1 C2 . . 121.18(5) ?
C10 N1 C7A . . 132.16(5) ?
C3A N3 C2 . . 103.82(5) ?
C14 N4 C11 . . 116.07(5) ?
C14 N5 C13 . . 115.79(5) ?
C9 O1 C8 . . 116.61(6) ?
C15 O3 C13 . . 117.44(7) ?

loop_
_geom_bond_atom_site_label_1
_geom_bond_atom_site_label_2
_geom_bond_site_symmetry_2
_geom_bond_distance
_geom_bond_publ_flag
C2 H2 . 1.071(9) ?
C2 N1 . 1.3666(8) ?
C2 N3 . 1.3052(8) ?
C3A C4 . 1.3931(9) ?
C3A C7A . 1.4204(8) ?
C3A N3 . 1.3860(8) ?
C4 H4 . 1.069(9) ?
C4 C5 . 1.3841(10) ?
C5 H5 . 1.062(10) ?
C5 C6 . 1.3975(10) ?
C6 H6 . 1.051(10) ?
C6 C7 . 1.4013(8) ?
C7 C7A . 1.4143(8) ?
C7 C8 . 1.4834(9) ?
C7A N1 . 1.3846(7) ?
C8 O1 . 1.3280(8) ?
C8 O2 . 1.191(4) ?
C8 O2' . 1.255(8) ?
C9 H9a . 1.080(12) ?
C9 H9b . 1.069(12) ?
C9 H9c . 1.043(11) ?
C9 O1 . 1.4374(9) ?
C10 H10a . 1.085(9) ?
C10 H10b . 1.074(10) ?
C10 C11 . 1.5136(8) ?
C10 N1 . 1.4472(7) ?
C11 C12 . 1.3876(8) ?
C11 N4 . 1.3478(8) ?
C12 C13 . 1.4082(9) ?
C12 C16 . 1.4963(10) ?
C13 N5 . 1.3259(9) ?
C13 O3 . 1.3395(8) ?
C14 H14 . 1.073(10) ?
C14 N4 . 1.3271(8) ?
C14 N5 . 1.3368(8) ?
C15 H15a . 1.064(11) ?
C15 H15b . 1.084(13) ?
C15 H15c . 1.070(11) ?
C15 O3 . 1.4381(10) ?
C16 H16a . 1.111(11) ?
C16 H16b . 1.060(11) ?
C16 H16c . 1.076(11) ?
C16 H16d . 1.105(15) ?
C16 H16e . 1.085(15) ?
C16 H16f . 1.035(15) ?

loop_
_geom_torsion_atom_site_label_1
_geom_torsion_atom_site_label_2
_geom_torsion_atom_site_label_3
_geom_torsion_atom_site_label_4
_geom_torsion_site_symmetry_1
_geom_torsion_site_symmetry_2
_geom_torsion_site_symmetry_3
_geom_torsion_site_symmetry_4
_geom_torsion
_geom_torsion_publ_flag
C2 N1 C7A C3A . . . . -1.20(5) ?
C2 N1 C7A C7 . . . . -179.47(5) ?
C2 N1 C10 C11 . . . . -87.61(6) ?
C2 N3 C3A C4 . . . . 177.48(5) ?
C2 N3 C3A C7A . . . . -1.12(6) ?
C3A C4 C5 C6 . . . . -0.44(8) ?
C3A C7A C7 C6 . . . . -0.92(7) ?
C3A C7A C7 C8 . . . . 176.33(5) ?
C3A C7A N1 C10 . . . . -176.57(4) ?
C4 C5 C6 C7 . . . . 0.90(8) ?
C5 C6 C7 C7A . . . . -0.18(8) ?
C5 C6 C7 C8 . . . . -177.62(6) ?
C6 C7 C7A N1 . . . . 177.14(5) ?
C6 C7 C8 O1 . . . . -5.89(6) ?
C6 C7 C8 O2 . . . . 163.8(3) ?
C6 C7 C8 O2' . . . . -171.1(18) ?
C7 C7A N1 C10 . . . . 5.16(9) ?
C7 C8 O1 C9 . . . . 179.13(6) ?
C7A N1 C10 C11 . . . . 87.20(7) ?
C10 C11 C12 C13 . . . . -174.93(6) ?
C10 C11 C12 C16 . . . . 5.43(7) ?
C10 C11 N4 C14 . . . . 176.03(5) ?
C11 C12 C13 N5 . . . . -1.68(7) ?
C11 C12 C13 O3 . . . . 178.54(5) ?
C11 N4 C14 N5 . . . . -0.65(7) ?
C12 C13 N5 C14 . . . . -0.16(7) ?
C12 C13 O3 C15 . . . . -176.49(6) ?
C13 N5 C14 N4 . . . . 1.46(7) ?

loop_
_restr_equal_distance_atom_site_label_1
_restr_equal_distance_atom_site_label_2
_restr_equal_distance_site_symmetry_2
C8 O2 1
C8 O2' 1
C12 H16a 1
C12 H16b 1
C12 H16c 1
C12 H16d 1
C12 H16e 1
C12 H16f 1
C16 H16a 1
C16 H16b 1
C16 H16c 1
C16 H16d 1
C16 H16e 1
C16 H16f 1
H16a H16b 1
H16a H16c 1
H16b H16c 1
H16d H16e 1
H16d H16f 1
H16e H16f 1

loop_
_restr_equal_distance_class_class_id
_restr_equal_distance_class_target_weight_param
1 0.0200
2 0.0400
3 0.0200
4 0.0200
